data_7249062
loop_
_publ_author_name
'Mahmoudi, Ghodrat'
'Garcia-Santos, Isabel'
'Casti\~neiras, Alfonso'
'Fern\'andez-Vazquez, Roi'
'Servati Gargari, Masoumeh'
'Gomila, Rosa M.'
'Frontera, Antonio'
'Safin, Damir A.'

_publ_section_title
;
 Anion driven tetrel bonding dictated supramolecular architectures of
 lead(ii) with a zwitterionic form of polydentate
 N&#x2032;-(piperidine-1-carbonothioyl)picolinohydrazonamide
;
_journal_issue 32
_journal_name_full CrystEngComm
_journal_page_first 4357
_journal_page_last 4366
_journal_paper_doi 10.1039/D4CE00582A
_journal_volume 26
_journal_year 2024
_chemical_formula_moiety 'C24 H32 N12 O6 Pb2 S2'
_chemical_formula_sum 'C24 H32 N12 O6 Pb2 S2'
_chemical_formula_weight 1063.11
_space_group_crystal_system monoclinic
_space_group_IT_number 13
_space_group_name_Hall '-P 2yc'
_space_group_name_H-M_alt 'P 1 2/c 1'
_atom_sites_solution_hydrogens difmap
_audit_creation_method SHELXL-2019/2
_audit_update_record
;
2024-06-03 deposited with the CCDC.	2024-07-17 downloaded from the CCDC.
;
_cell_angle_alpha 90
_cell_angle_beta 99.769(3)
_cell_angle_gamma 90
_cell_formula_units_Z 2
_cell_length_a 9.4676(7)
_cell_length_b 11.3277(11)
_cell_length_c 14.7065(14)
_cell_measurement_reflns_used 9869
_cell_measurement_temperature 100(2)
_cell_measurement_theta_max 30.37
_cell_measurement_theta_min 2.28
_cell_volume 1554.3(2)
_computing_cell_refinement 'APEX4 Software (Bruker, 2021)'
_computing_data_collection 'APEX4 Software (Bruker, 2021)'
_computing_data_reduction 'APEX4 Software (Bruker, 2021)'
_computing_molecular_graphics 'DIAMOND, (Brandenburg, 1999)'
_computing_publication_material 'WinGX publication routines (Farrugia, 2012)'
_computing_structure_refinement 'SHELXL-2019/2 (Sheldrick, 2019)'
_computing_structure_solution 'SHELXS-2013 (Sheldrick, 2013)'
_diffrn_ambient_temperature 100(2)
_diffrn_measured_fraction_theta_full 0.999
_diffrn_measured_fraction_theta_max 1.000
_diffrn_measurement_device_type 'Bruker D8 VENTURE PHOTON III-14'
_diffrn_measurement_method 'omega and phi'
_diffrn_radiation_type MoK\a
_diffrn_radiation_wavelength 0.71073
_diffrn_reflns_av_R_equivalents 0.0558
_diffrn_reflns_av_unetI/netI 0.0211
_diffrn_reflns_Laue_measured_fraction_full 0.999
_diffrn_reflns_Laue_measured_fraction_max 1.000
_diffrn_reflns_limit_h_max 13
_diffrn_reflns_limit_h_min -13
_diffrn_reflns_limit_k_max 16
_diffrn_reflns_limit_k_min -16
_diffrn_reflns_limit_l_max 21
_diffrn_reflns_limit_l_min -21
_diffrn_reflns_number 81562
_diffrn_reflns_point_group_measured_fraction_full 0.999
_diffrn_reflns_point_group_measured_fraction_max 1.000
_diffrn_reflns_theta_full 25.242
_diffrn_reflns_theta_max 30.508
_diffrn_reflns_theta_min 2.282
_diffrn_source 'microfocus sealed tube'
_exptl_absorpt_coefficient_mu 11.013
_exptl_absorpt_correction_T_max 0.8902
_exptl_absorpt_correction_T_min 0.5886
_exptl_absorpt_correction_type multi-scan
_exptl_absorpt_process_details SADABS
_exptl_crystal_colour Yellow
_exptl_crystal_density_diffrn 2.271
_exptl_crystal_description plate
_exptl_crystal_F_000 1008
_exptl_crystal_size_max 0.080
_exptl_crystal_size_mid 0.060
_exptl_crystal_size_min 0.020
_refine_diff_density_max 0.620
_refine_diff_density_min -0.822
_refine_diff_density_rms 0.113
_refine_ls_extinction_method none
_refine_ls_goodness_of_fit_ref 1.057
_refine_ls_hydrogen_treatment mixed
_refine_ls_matrix_type full
_refine_ls_number_parameters 214
_refine_ls_number_reflns 4748
_refine_ls_number_restraints 0
_refine_ls_restrained_S_all 1.057
_refine_ls_R_factor_all 0.0262
_refine_ls_R_factor_gt 0.0185
_refine_ls_shift/su_max 0.002
_refine_ls_shift/su_mean 0.000
_refine_ls_structure_factor_coef Fsqd
_refine_ls_weighting_details 'w=1/[\s^2^(Fo^2^)+(0.0103P)^2^+1.6286P] where P=(Fo^2^+2Fc^2^)/3'
_refine_ls_weighting_scheme calc
_refine_ls_wR_factor_gt 0.0325
_refine_ls_wR_factor_ref 0.0341
_reflns_Friedel_coverage 0.000
_reflns_number_gt 4086
_reflns_number_total 4748
_reflns_threshold_expression 'I > 2\s(I)'
_cod_data_source_file d4ce00582a1.cif
_cod_data_source_block 1
_cod_depositor_comments 'Adding full bibliography for 7249062--7249063.cif.'
_cod_original_sg_symbol_H-M 'P 2/c'
_cod_database_code 7249062
_shelx_shelxl_version_number 2019/2
_shelx_space_group_comment
;
The symmetry employed for this shelxl refinement is uniquely defined
by the following loop, which should always be used as a source of
symmetry information in preference to the above space-group names.
They are only intended as comments.
;
_shelx_estimated_absorpt_t_min 0.473
_shelx_estimated_absorpt_t_max 0.810

loop_
_space_group_symop_operation_xyz
'x, y, z'
'-x, y, -z+1/2'
'-x, -y, -z'
'x, -y, z-1/2'

loop_
_atom_site_label
_atom_site_type_symbol
_atom_site_fract_x
_atom_site_fract_y
_atom_site_fract_z
_atom_site_U_iso_or_equiv
_atom_site_adp_type
_atom_site_occupancy
_atom_site_site_symmetry_order
_atom_site_calc_flag
_atom_site_refinement_flags_posn
_atom_site_refinement_flags_adp
_atom_site_refinement_flags_occupancy
_atom_site_disorder_assembly
_atom_site_disorder_group
Pb1 Pb 0.74378(2) 0.20181(2) 0.20565(2) 0.01792(3) Uani 1 1 d . . . . .
S1 S 0.60660(7) 0.39811(6) 0.13000(4) 0.02259(12) Uani 1 1 d . . . . .
N1 N 0.6924(2) -0.01493(19) 0.15611(14) 0.0201(4) Uani 1 1 d . . . . .
N2 N 0.4987(2) 0.15666(18) 0.14511(13) 0.0160(4) Uani 1 1 d . . . . .
N3 N 0.3911(2) 0.24134(18) 0.14350(13) 0.0179(4) Uani 1 1 d . . . . .
N4 N 0.3260(2) 0.43429(19) 0.11983(15) 0.0244(5) Uani 1 1 d . . . . .
N5 N 0.3095(2) 0.0262(2) 0.09953(15) 0.0213(4) Uani 1 1 d . . . . .
H5A H 0.282(3) -0.041(3) 0.080(2) 0.026 Uiso 1 1 d . U . . .
H5B H 0.251(3) 0.083(3) 0.0952(19) 0.026 Uiso 1 1 d . U . . .
N6 N 0.9301(2) 0.1523(2) 0.04327(15) 0.0235(4) Uani 1 1 d . . . . .
O1 O 0.79869(18) 0.17859(17) 0.03976(12) 0.0268(4) Uani 1 1 d . . . . .
O2 O 1.00958(19) 0.14618(19) 0.12037(14) 0.0355(5) Uani 1 1 d . . . . .
O3 O 0.9753(3) 0.1327(2) -0.02871(15) 0.0430(6) Uani 1 1 d . . . . .
C1 C 0.7955(3) -0.0947(2) 0.15379(17) 0.0246(5) Uani 1 1 d . . . . .
H1 H 0.891927 -0.072943 0.176668 0.030 Uiso 1 1 d R U . . .
C2 C 0.7681(3) -0.2073(2) 0.11972(17) 0.0260(5) Uani 1 1 d . . . . .
H2 H 0.843978 -0.262007 0.119062 0.031 Uiso 1 1 d R U . . .
C3 C 0.6280(3) -0.2390(2) 0.08671(17) 0.0250(5) Uani 1 1 d . . . . .
H3 H 0.605910 -0.316097 0.063052 0.030 Uiso 1 1 d R U . . .
C4 C 0.5201(3) -0.1570(2) 0.08830(16) 0.0214(5) Uani 1 1 d . . . . .
H4 H 0.423019 -0.176926 0.065766 0.026 Uiso 1 1 d R U . . .
C5 C 0.5556(2) -0.0454(2) 0.12317(15) 0.0173(5) Uani 1 1 d . . . . .
C6 C 0.4497(2) 0.0513(2) 0.12321(15) 0.0160(4) Uani 1 1 d . . . . .
C7 C 0.4317(3) 0.3519(2) 0.13280(15) 0.0190(5) Uani 1 1 d . . . . .
C8 C 0.1782(3) 0.4021(3) 0.08239(19) 0.0306(6) Uani 1 1 d . . . . .
H8A H 0.167534 0.315197 0.084151 0.037 Uiso 1 1 d R U . . .
H8B H 0.154815 0.427770 0.017230 0.037 Uiso 1 1 d R U . . .
C9 C 0.0748(4) 0.4599(3) 0.1380(2) 0.0482(9) Uani 1 1 d . . . . .
H9A H -0.025121 0.442212 0.108924 0.058 Uiso 1 1 d R U . . .
H9B H 0.090605 0.427110 0.201291 0.058 Uiso 1 1 d R U . . .
C10 C 0.0974(4) 0.5927(3) 0.1424(2) 0.0513(10) Uani 1 1 d . . . . .
H10A H 0.035746 0.628157 0.183114 0.062 Uiso 1 1 d R U . . .
H10B H 0.069184 0.626662 0.079898 0.062 Uiso 1 1 d R U . . .
C11 C 0.2532(4) 0.6224(3) 0.1787(2) 0.0452(9) Uani 1 1 d . . . . .
H11A H 0.267028 0.708896 0.175560 0.054 Uiso 1 1 d R U . . .
H11B H 0.277393 0.598208 0.244136 0.054 Uiso 1 1 d R U . . .
C12 C 0.3527(3) 0.5613(2) 0.12396(19) 0.0319(6) Uani 1 1 d . . . . .
H12A H 0.338276 0.593887 0.060596 0.038 Uiso 1 1 d R U . . .
H12B H 0.453382 0.576204 0.152879 0.038 Uiso 1 1 d R U . . .

loop_
_atom_site_aniso_label
_atom_site_aniso_U_11
_atom_site_aniso_U_22
_atom_site_aniso_U_33
_atom_site_aniso_U_23
_atom_site_aniso_U_13
_atom_site_aniso_U_12
Pb1 0.01169(4) 0.02567(5) 0.01565(4) -0.00381(4) 0.00012(3) -0.00115(4)
S1 0.0215(3) 0.0237(3) 0.0221(3) -0.0006(2) 0.0025(2) -0.0033(2)
N1 0.0165(10) 0.0228(11) 0.0205(10) -0.0001(8) 0.0017(8) 0.0019(8)
N2 0.0112(9) 0.0211(10) 0.0150(9) -0.0023(8) 0.0001(7) 0.0027(7)
N3 0.0149(9) 0.0213(10) 0.0172(9) -0.0011(8) 0.0018(7) 0.0035(8)
N4 0.0263(11) 0.0227(11) 0.0248(11) -0.0004(9) 0.0057(9) 0.0068(9)
N5 0.0132(10) 0.0199(11) 0.0290(11) -0.0029(9) -0.0017(8) -0.0008(8)
N6 0.0192(10) 0.0236(11) 0.0291(11) -0.0059(9) 0.0079(9) -0.0048(8)
O1 0.0167(9) 0.0432(12) 0.0203(8) -0.0029(8) 0.0025(7) -0.0001(8)
O2 0.0154(9) 0.0470(13) 0.0401(12) -0.0110(10) -0.0071(8) -0.0007(8)
O3 0.0532(14) 0.0413(13) 0.0436(13) 0.0005(10) 0.0338(11) 0.0062(11)
C1 0.0153(11) 0.0317(15) 0.0265(12) 0.0021(11) 0.0023(9) 0.0054(10)
C2 0.0262(13) 0.0284(14) 0.0246(12) 0.0051(11) 0.0079(10) 0.0112(11)
C3 0.0313(14) 0.0214(13) 0.0219(12) -0.0023(10) 0.0037(10) 0.0040(10)
C4 0.0203(12) 0.0236(13) 0.0187(11) -0.0014(10) -0.0010(9) 0.0010(10)
C5 0.0150(11) 0.0228(12) 0.0131(10) 0.0006(9) -0.0007(8) 0.0020(9)
C6 0.0134(10) 0.0206(12) 0.0129(10) 0.0002(9) -0.0005(8) 0.0014(8)
C7 0.0203(12) 0.0231(13) 0.0135(10) -0.0037(9) 0.0027(9) 0.0018(9)
C8 0.0230(13) 0.0356(16) 0.0335(14) 0.0134(13) 0.0058(11) 0.0073(12)
C9 0.0350(17) 0.066(2) 0.0492(19) 0.0332(18) 0.0224(14) 0.0279(16)
C10 0.065(2) 0.061(2) 0.0330(16) 0.0195(16) 0.0229(15) 0.047(2)
C11 0.076(2) 0.0365(18) 0.0235(14) 0.0025(13) 0.0100(15) 0.0306(17)
C12 0.0447(17) 0.0232(14) 0.0270(14) -0.0028(11) 0.0038(12) 0.0073(12)

loop_
_atom_type_symbol
_atom_type_description
_atom_type_scat_dispersion_real
_atom_type_scat_dispersion_imag
_atom_type_scat_source
C C 0.0033 0.0016 'International Tables Vol C Tables 4.2.6.8 and 6.1.1.4'
H H 0.0000 0.0000 'International Tables Vol C Tables 4.2.6.8 and 6.1.1.4'
N N 0.0061 0.0033 'International Tables Vol C Tables 4.2.6.8 and 6.1.1.4'
O O 0.0106 0.0060 'International Tables Vol C Tables 4.2.6.8 and 6.1.1.4'
Pb Pb -3.3944 10.1111 'International Tables Vol C Tables 4.2.6.8 and 6.1.1.4'
S S 0.1246 0.1234 'International Tables Vol C Tables 4.2.6.8 and 6.1.1.4'

loop_
_geom_angle_atom_site_label_1
_geom_angle_atom_site_label_2
_geom_angle_atom_site_label_3
_geom_angle
_geom_angle_site_symmetry_1
_geom_angle_site_symmetry_3
_geom_angle_publ_flag
N2 Pb1 N1 64.41(6) . . ?
N2 Pb1 O1 87.98(6) . . ?
N1 Pb1 O1 72.33(6) . . ?
N2 Pb1 S1 69.93(5) . . ?
N1 Pb1 S1 127.47(5) . . ?
O1 Pb1 S1 81.72(4) . . ?
N2 Pb1 N3 77.51(6) . 2_655 ?
N1 Pb1 N3 106.76(6) . 2_655 ?
O1 Pb1 N3 163.89(6) . 2_655 ?
S1 Pb1 N3 86.70(4) . 2_655 ?
N2 Pb1 O2 127.99(6) . . ?
N1 Pb1 O2 79.48(6) . . ?
O1 Pb1 O2 44.25(5) . . ?
S1 Pb1 O2 111.71(4) . . ?
N3 Pb1 O2 151.84(5) 2_655 . ?
N2 Pb1 O2 141.24(6) . 2_755 ?
N1 Pb1 O2 96.58(6) . 2_755 ?
O1 Pb1 O2 119.58(5) . 2_755 ?
S1 Pb1 O2 135.85(4) . 2_755 ?
N3 Pb1 O2 76.50(6) 2_655 2_755 ?
O2 Pb1 O2 75.50(6) . 2_755 ?
N2 Pb1 Pb1 166.08(5) . 2_755 ?
N1 Pb1 Pb1 102.10(4) . 2_755 ?
O1 Pb1 Pb1 84.32(4) . 2_755 ?
S1 Pb1 Pb1 120.115(13) . 2_755 ?
N3 Pb1 Pb1 111.29(4) 2_655 2_755 ?
O2 Pb1 Pb1 41.33(4) . 2_755 ?
O2 Pb1 Pb1 38.89(4) 2_755 2_755 ?
N2 Pb1 Pb1 38.63(5) . 2_655 ?
N1 Pb1 Pb1 86.31(4) . 2_655 ?
O1 Pb1 Pb1 125.89(4) . 2_655 ?
S1 Pb1 Pb1 73.065(14) . 2_655 ?
N3 Pb1 Pb1 38.97(4) 2_655 2_655 ?
O2 Pb1 Pb1 164.84(4) . 2_655 ?
O2 Pb1 Pb1 111.68(4) 2_755 2_655 ?
Pb1 Pb1 Pb1 149.602(5) 2_755 2_655 ?
C7 S1 Pb1 97.73(9) . . ?
C1 N1 C5 118.7(2) . . ?
C1 N1 Pb1 123.16(17) . . ?
C5 N1 Pb1 117.89(16) . . ?
C6 N2 N3 113.39(18) . . ?
C6 N2 Pb1 124.79(15) . . ?
N3 N2 Pb1 121.17(14) . . ?
C7 N3 N2 115.13(19) . . ?
C7 N3 Pb1 115.38(15) . 2_655 ?
N2 N3 Pb1 107.98(13) . 2_655 ?
C7 N4 C12 123.6(2) . . ?
C7 N4 C8 121.2(2) . . ?
C12 N4 C8 114.2(2) . . ?
C6 N5 H5A 121(2) . . ?
C6 N5 H5B 118(2) . . ?
H5A N5 H5B 120(3) . . ?
O3 N6 O2 121.8(2) . . ?
O3 N6 O1 119.3(2) . . ?
O2 N6 O1 118.9(2) . . ?
N6 O1 Pb1 109.66(14) . . ?
N6 O2 Pb1 87.12(14) . . ?
N1 C1 C2 122.8(2) . . ?
N1 C1 H1 118.5 . . ?
C2 C1 H1 118.6 . . ?
C1 C2 C3 118.6(2) . . ?
C1 C2 H2 120.7 . . ?
C3 C2 H2 120.7 . . ?
C2 C3 C4 119.2(3) . . ?
C2 C3 H3 120.5 . . ?
C4 C3 H3 120.4 . . ?
C5 C4 C3 119.1(2) . . ?
C5 C4 H4 120.4 . . ?
C3 C4 H4 120.5 . . ?
N1 C5 C4 121.6(2) . . ?
N1 C5 C6 114.7(2) . . ?
C4 C5 C6 123.5(2) . . ?
N2 C6 N5 123.6(2) . . ?
N2 C6 C5 117.6(2) . . ?
N5 C6 C5 118.7(2) . . ?
N3 C7 N4 116.3(2) . . ?
N3 C7 S1 125.57(18) . . ?
N4 C7 S1 118.06(19) . . ?
N4 C8 C9 110.6(3) . . ?
N4 C8 H8A 109.5 . . ?
C9 C8 H8A 109.6 . . ?
N4 C8 H8B 109.5 . . ?
C9 C8 H8B 109.5 . . ?
H8A C8 H8B 108.1 . . ?
C10 C9 C8 110.4(3) . . ?
C10 C9 H9A 109.6 . . ?
C8 C9 H9A 109.6 . . ?
C10 C9 H9B 109.5 . . ?
C8 C9 H9B 109.5 . . ?
H9A C9 H9B 108.1 . . ?
C9 C10 C11 110.9(3) . . ?
C9 C10 H10A 109.5 . . ?
C11 C10 H10A 109.5 . . ?
C9 C10 H10B 109.4 . . ?
C11 C10 H10B 109.4 . . ?
H10A C10 H10B 108.1 . . ?
C12 C11 C10 111.6(3) . . ?
C12 C11 H11A 109.3 . . ?
C10 C11 H11A 109.3 . . ?
C12 C11 H11B 109.2 . . ?
C10 C11 H11B 109.3 . . ?
H11A C11 H11B 108.0 . . ?
N4 C12 C11 110.8(3) . . ?
N4 C12 H12A 109.5 . . ?
C11 C12 H12A 109.4 . . ?
N4 C12 H12B 109.5 . . ?
C11 C12 H12B 109.6 . . ?
H12A C12 H12B 108.1 . . ?

loop_
_geom_bond_atom_site_label_1
_geom_bond_atom_site_label_2
_geom_bond_distance
_geom_bond_site_symmetry_2
_geom_bond_publ_flag
Pb1 N2 2.3951(18) . ?
Pb1 N1 2.584(2) . ?
Pb1 O1 2.5927(18) . ?
Pb1 S1 2.7163(7) . ?
Pb1 N3 2.777(2) 2_655 ?
Pb1 O2 3.062(2) . ?
Pb1 O2 3.2200(18) 2_755 ?
Pb1 Pb1 4.8053(4) 2_755 ?
Pb1 Pb1 5.0053(4) 2_655 ?
S1 C7 1.744(3) . ?
N1 C1 1.335(3) . ?
N1 C5 1.349(3) . ?
N2 C6 1.301(3) . ?
N2 N3 1.397(3) . ?
N3 C7 1.327(3) . ?
N4 C7 1.358(3) . ?
N4 C12 1.460(4) . ?
N4 C8 1.460(3) . ?
N5 C6 1.344(3) . ?
N5 H5A 0.83(3) . ?
N5 H5B 0.84(3) . ?
N6 O3 1.228(3) . ?
N6 O2 1.252(3) . ?
N6 O1 1.271(3) . ?
C1 C2 1.379(4) . ?
C1 H1 0.9500 . ?
C2 C3 1.380(4) . ?
C2 H2 0.9500 . ?
C3 C4 1.384(4) . ?
C3 H3 0.9500 . ?
C4 C5 1.384(3) . ?
C4 H4 0.9500 . ?
C5 C6 1.485(3) . ?
C8 C9 1.525(4) . ?
C8 H8A 0.9900 . ?
C8 H8B 0.9900 . ?
C9 C10 1.519(5) . ?
C9 H9A 0.9900 . ?
C9 H9B 0.9900 . ?
C10 C11 1.519(5) . ?
C10 H10A 0.9900 . ?
C10 H10B 0.9900 . ?
C11 C12 1.507(4) . ?
C11 H11A 0.9900 . ?
C11 H11B 0.9900 . ?
C12 H12A 0.9900 . ?
C12 H12B 0.9900 . ?

loop_
_geom_hbond_atom_site_label_D
_geom_hbond_atom_site_label_H
_geom_hbond_atom_site_label_A
_geom_hbond_distance_DH
_geom_hbond_distance_HA
_geom_hbond_distance_DA
_geom_hbond_angle_DHA
_geom_hbond_site_symmetry_A
_geom_hbond_publ_flag
N5 H5A O1 0.83(3) 2.38(3) 3.148(3) 153(3) 3_655 yes
N5 H5B O2 0.84(3) 2.48(3) 3.209(3) 145(3) 1_455 yes
C4 H4 O1 0.95 2.39 3.284(3) 156.9 3_655 yes
C12 H12A S1 0.99 2.94 3.847(3) 153.0 3_665 yes
C11 H11B S1 0.99 3.01 3.856(3) 143.7 2_655 yes
C8 H8A O2 0.99 2.54 3.401(4) 145.2 1_455 yes

loop_
_geom_torsion_atom_site_label_1
_geom_torsion_atom_site_label_2
_geom_torsion_atom_site_label_3
_geom_torsion_atom_site_label_4
_geom_torsion
_geom_torsion_site_symmetry_1
_geom_torsion_site_symmetry_2
_geom_torsion_site_symmetry_3
_geom_torsion_site_symmetry_4
_geom_torsion_publ_flag
C6 N2 N3 C7 -157.2(2) . . . . ?
Pb1 N2 N3 C7 31.7(2) . . . . ?
C6 N2 N3 Pb1 72.27(19) . . . 2_655 ?
Pb1 N2 N3 Pb1 -98.86(13) . . . 2_655 ?
O3 N6 O1 Pb1 176.90(19) . . . . ?
O2 N6 O1 Pb1 -2.4(3) . . . . ?
O3 N6 O2 Pb1 -177.4(2) . . . . ?
O1 N6 O2 Pb1 2.0(2) . . . . ?
C5 N1 C1 C2 -0.5(4) . . . . ?
Pb1 N1 C1 C2 -174.20(18) . . . . ?
N1 C1 C2 C3 -0.1(4) . . . . ?
C1 C2 C3 C4 0.4(4) . . . . ?
C2 C3 C4 C5 -0.2(4) . . . . ?
C1 N1 C5 C4 0.7(3) . . . . ?
Pb1 N1 C5 C4 174.78(17) . . . . ?
C1 N1 C5 C6 -176.3(2) . . . . ?
Pb1 N1 C5 C6 -2.3(3) . . . . ?
C3 C4 C5 N1 -0.4(4) . . . . ?
C3 C4 C5 C6 176.4(2) . . . . ?
N3 N2 C6 N5 1.2(3) . . . . ?
Pb1 N2 C6 N5 171.99(17) . . . . ?
N3 N2 C6 C5 -179.78(19) . . . . ?
Pb1 N2 C6 C5 -9.0(3) . . . . ?
N1 C5 C6 N2 7.0(3) . . . . ?
C4 C5 C6 N2 -170.0(2) . . . . ?
N1 C5 C6 N5 -174.0(2) . . . . ?
C4 C5 C6 N5 9.0(3) . . . . ?
N2 N3 C7 N4 172.32(19) . . . . ?
Pb1 N3 C7 N4 -60.8(2) 2_655 . . . ?
N2 N3 C7 S1 -5.3(3) . . . . ?
Pb1 N3 C7 S1 121.59(16) 2_655 . . . ?
C12 N4 C7 N3 168.2(2) . . . . ?
C8 N4 C7 N3 -24.3(3) . . . . ?
C12 N4 C7 S1 -14.0(3) . . . . ?
C8 N4 C7 S1 153.47(19) . . . . ?
Pb1 S1 C7 N3 -16.9(2) . . . . ?
Pb1 S1 C7 N4 165.50(17) . . . . ?
C7 N4 C8 C9 134.6(2) . . . . ?
C12 N4 C8 C9 -56.8(3) . . . . ?
N4 C8 C9 C10 54.8(3) . . . . ?
C8 C9 C10 C11 -54.0(3) . . . . ?
C9 C10 C11 C12 53.8(3) . . . . ?
C7 N4 C12 C11 -135.6(3) . . . . ?
C8 N4 C12 C11 56.1(3) . . . . ?
C10 C11 C12 N4 -53.6(3) . . . . ?
